data_7209565
loop_
_publ_author_name
'Liu, Hai-Yan'
'Ma, Jian-Fang'
'Liu, Ying-Ying'
'Yang, Jin'

_publ_section_title
;
 A series of Zn(ii) and Cd(ii) coordination polymers based on flexible
 bis-[(pyridyl)-benzimidazole] ligand and different carboxylates:
 syntheses, structures, and photoluminescent properties
;
_journal_issue 14
_journal_name_full CrystEngComm
_journal_page_first 2699
_journal_paper_doi 10.1039/c3ce00009e
_journal_volume 15
_journal_year 2013
_chemical_formula_sum 'C22 H16 Cd N3 O4'
_chemical_formula_weight 498.78
_chemical_name_systematic
;
?
;
_space_group_IT_number 14
_symmetry_cell_setting monoclinic
_symmetry_space_group_name_Hall '-P 2ybc'
_symmetry_space_group_name_H-M 'P 1 21/c 1'
_atom_sites_solution_hydrogens geom
_atom_sites_solution_primary direct
_atom_sites_solution_secondary difmap
_audit_creation_method SHELXL-97
_cell_angle_alpha 90.00
_cell_angle_beta 101.346(5)
_cell_angle_gamma 90.00
_cell_formula_units_Z 4
_cell_length_a 8.3800(14)
_cell_length_b 20.837(4)
_cell_length_c 11.227(3)
_cell_measurement_temperature 293(2)
_cell_volume 1922.1(7)
_computing_cell_refinement CrysAlis
_computing_data_collection 'CrysAlis (Oxford Diffraction, 2006)'
_computing_data_reduction CrysAlis
_computing_structure_refinement 'SHELXL-97 (Sheldrick, 1997)'
_computing_structure_solution 'SHELXS-97 (Sheldrick, 1997)'
_diffrn_ambient_temperature 293(2)
_diffrn_detector_area_resol_mean 10.0
_diffrn_measured_fraction_theta_full 0.887
_diffrn_measured_fraction_theta_max 0.887
_diffrn_measurement_device_type 'Oxford Diffraction Gemini R Ultra'
_diffrn_measurement_method '\w scan'
_diffrn_radiation_monochromator graphite
_diffrn_radiation_source 'fine-focus sealed tube'
_diffrn_radiation_type MoK\a
_diffrn_radiation_wavelength 0.71073
_diffrn_reflns_av_R_equivalents 0.0408
_diffrn_reflns_av_sigmaI/netI 0.0783
_diffrn_reflns_limit_h_max 11
_diffrn_reflns_limit_h_min -8
_diffrn_reflns_limit_k_max 27
_diffrn_reflns_limit_k_min -25
_diffrn_reflns_limit_l_max 15
_diffrn_reflns_limit_l_min -15
_diffrn_reflns_number 12001
_diffrn_reflns_theta_full 29.78
_diffrn_reflns_theta_max 29.78
_diffrn_reflns_theta_min 4.19
_exptl_absorpt_coefficient_mu 1.172
_exptl_absorpt_correction_T_max 0.8080
_exptl_absorpt_correction_T_min 0.7662
_exptl_absorpt_correction_type multi-scan
_exptl_absorpt_process_details
;
CrysAlis (Oxford Diffraction, 2006)
;
_exptl_crystal_density_diffrn 1.724
_exptl_crystal_density_method 'not measured'
_exptl_crystal_F_000 996
_exptl_crystal_size_max 0.24
_exptl_crystal_size_mid 0.22
_exptl_crystal_size_min 0.19
_refine_diff_density_max 0.815
_refine_diff_density_min -0.500
_refine_diff_density_rms 0.087
_refine_ls_extinction_method none
_refine_ls_goodness_of_fit_ref 0.872
_refine_ls_hydrogen_treatment constr
_refine_ls_matrix_type full
_refine_ls_number_parameters 271
_refine_ls_number_reflns 4878
_refine_ls_number_restraints 0
_refine_ls_restrained_S_all 0.872
_refine_ls_R_factor_all 0.0749
_refine_ls_R_factor_gt 0.0357
_refine_ls_shift/su_max 0.001
_refine_ls_shift/su_mean 0.000
_refine_ls_structure_factor_coef Fsqd
_refine_ls_weighting_details 'calc w=1/[\s^2^(Fo^2^)+(0.0291P)^2^+0.0000P] where P=(Fo^2^+2Fc^2^)/3'
_refine_ls_weighting_scheme calc
_refine_ls_wR_factor_gt 0.0634
_refine_ls_wR_factor_ref 0.0687
_reflns_number_gt 3018
_reflns_number_total 4878
_reflns_threshold_expression >2sigma(I)
_cod_data_source_file c3ce00009e.txt
_cod_data_source_block 7
_cod_depositor_comments
;
The following automatic conversions were performed:

'_symmetry_cell_setting' value 'Monoclinic' changed to 'monoclinic'
according to /home/saulius/struct/CIF-dictionaries/cif_core.dic
dictionary named 'cif_core.dic' version 2.4.2 from 2011-04-26.

Automatic conversion script
Id: cif_fix_values 1891 2012-01-12 08:04:46Z andrius 
;
_cod_original_cell_volume 1922.0(6)
_cod_original_sg_symbol_H-M P21/c
_cod_database_code 7209565

loop_
_symmetry_equiv_pos_as_xyz
'x, y, z'
'-x, y+1/2, -z+1/2'
'-x, -y, -z'
'x, -y-1/2, z-1/2'

loop_
_atom_site_label
_atom_site_type_symbol
_atom_site_fract_x
_atom_site_fract_y
_atom_site_fract_z
_atom_site_U_iso_or_equiv
_atom_site_adp_type
_atom_site_occupancy
_atom_site_symmetry_multiplicity
_atom_site_calc_flag
_atom_site_refinement_flags
Cd1 Cd 0.16955(3) 0.063399(11) 0.124847(18) 0.02997(8) Uani 1 1 d .
C1 C 0.0727(3) -0.06916(16) 0.1348(3) 0.0299(7) Uani 1 1 d .
C2 C 0.0303(4) -0.13384(15) 0.1814(3) 0.0295(7) Uani 1 1 d .
C3 C -0.0576(4) -0.13795(15) 0.2727(3) 0.0348(8) Uani 1 1 d .
H3 H -0.0903 -0.1005 0.3060 0.042 Uiso 1 1 calc R
C4 C -0.0976(4) -0.19617(16) 0.3154(3) 0.0359(8) Uani 1 1 d .
H4 H -0.1612 -0.1977 0.3745 0.043 Uiso 1 1 calc R
C5 C -0.0448(4) -0.25237(15) 0.2717(2) 0.0300(7) Uani 1 1 d .
C6 C 0.0465(4) -0.24859(16) 0.1810(3) 0.0397(8) Uani 1 1 d .
H6 H 0.0855 -0.2859 0.1515 0.048 Uiso 1 1 calc R
C7 C 0.0799(4) -0.18973(16) 0.1345(3) 0.0369(8) Uani 1 1 d .
H7 H 0.1362 -0.1879 0.0710 0.044 Uiso 1 1 calc R
C8 C -0.0891(4) -0.31632(16) 0.3174(3) 0.0342(8) Uani 1 1 d .
C9 C 0.4013(4) 0.11663(17) -0.0436(3) 0.0398(8) Uani 1 1 d .
H9 H 0.3939 0.1511 0.0077 0.048 Uiso 1 1 calc R
C10 C 0.4946(5) 0.12317(18) -0.1304(3) 0.0480(9) Uani 1 1 d .
H10 H 0.5484 0.1616 -0.1380 0.058 Uiso 1 1 calc R
C11 C 0.5080(4) 0.07233(17) -0.2065(3) 0.0407(8) Uani 1 1 d .
H11 H 0.5716 0.0758 -0.2653 0.049 Uiso 1 1 calc R
C12 C 0.4256(4) 0.01643(15) -0.1937(3) 0.0288(7) Uani 1 1 d .
C13 C 0.3321(4) 0.01353(15) -0.1038(2) 0.0301(7) Uani 1 1 d .
H13 H 0.2758 -0.0241 -0.0951 0.036 Uiso 1 1 calc R
C14 C 0.4406(4) -0.03893(15) -0.2736(2) 0.0294(7) Uani 1 1 d .
C15 C 0.5425(4) -0.11254(15) -0.3709(2) 0.0315(7) Uani 1 1 d .
C16 C 0.6401(4) -0.15524(17) -0.4210(3) 0.0405(8) Uani 1 1 d .
H16 H 0.7528 -0.1545 -0.3971 0.049 Uiso 1 1 calc R
C17 C 0.5649(5) -0.19836(18) -0.5066(3) 0.0456(9) Uani 1 1 d .
H17 H 0.6276 -0.2281 -0.5387 0.055 Uiso 1 1 calc R
C18 C 0.3977(5) -0.19840(18) -0.5459(3) 0.0485(9) Uani 1 1 d .
H18 H 0.3508 -0.2281 -0.6043 0.058 Uiso 1 1 calc R
C19 C 0.3000(4) -0.15624(18) -0.5015(3) 0.0458(9) Uani 1 1 d .
H19 H 0.1878 -0.1561 -0.5290 0.055 Uiso 1 1 calc R
C20 C 0.3757(4) -0.11325(16) -0.4130(3) 0.0343(7) Uani 1 1 d .
C21 C 0.1403(4) -0.04653(17) -0.3742(3) 0.0373(8) Uani 1 1 d .
H21A H 0.1191 -0.0225 -0.3049 0.045 Uiso 1 1 calc R
H21B H 0.0733 -0.0848 -0.3822 0.045 Uiso 1 1 calc R
C22 C 0.0913(4) -0.00622(16) -0.4869(3) 0.0350(8) Uani 1 1 d .
H22A H 0.1211 -0.0282 -0.5556 0.042 Uiso 1 1 calc R
H22B H 0.1490 0.0344 -0.4762 0.042 Uiso 1 1 calc R
N1 N 0.3204(3) 0.06260(13) -0.0298(2) 0.0304(5) Uani 1 1 d .
N2 N 0.5821(3) -0.06548(13) -0.2811(2) 0.0310(6) Uani 1 1 d .
N3 N 0.3123(3) -0.06566(13) -0.3504(2) 0.0319(6) Uani 1 1 d .
O1 O 0.0864(3) -0.06437(11) 0.02726(18) 0.0423(5) Uani 1 1 d .
O2 O 0.0915(3) -0.02418(11) 0.2098(2) 0.0428(6) Uani 1 1 d .
O3 O -0.0258(3) -0.36542(11) 0.2818(2) 0.0470(6) Uani 1 1 d .
O4 O -0.1906(3) -0.31885(11) 0.38423(19) 0.0443(6) Uani 1 1 d .

loop_
_atom_site_aniso_label
_atom_site_aniso_U_11
_atom_site_aniso_U_22
_atom_site_aniso_U_33
_atom_site_aniso_U_23
_atom_site_aniso_U_13
_atom_site_aniso_U_12
Cd1 0.03419(13) 0.02025(11) 0.03882(12) -0.00088(11) 0.01536(9) 0.00038(13)
C1 0.0231(15) 0.0229(17) 0.0432(17) 0.0046(15) 0.0056(13) 0.0027(15)
C2 0.0286(18) 0.0243(18) 0.0346(16) 0.0015(13) 0.0039(14) -0.0035(14)
C3 0.041(2) 0.0197(17) 0.0469(18) -0.0025(14) 0.0155(16) -0.0015(15)
C4 0.041(2) 0.0298(19) 0.0408(16) -0.0011(14) 0.0177(15) -0.0091(17)
C5 0.0332(18) 0.0207(17) 0.0358(15) 0.0018(13) 0.0060(14) -0.0078(15)
C6 0.049(2) 0.0232(19) 0.0520(19) -0.0065(15) 0.0216(17) -0.0042(17)
C7 0.048(2) 0.0296(19) 0.0368(16) 0.0020(14) 0.0164(15) -0.0040(17)
C8 0.039(2) 0.0252(19) 0.0383(17) 0.0038(14) 0.0072(15) -0.0090(16)
C9 0.040(2) 0.0297(19) 0.054(2) -0.0084(16) 0.0196(16) -0.0047(17)
C10 0.047(2) 0.036(2) 0.068(2) -0.0069(18) 0.0304(19) -0.0077(18)
C11 0.0385(19) 0.040(2) 0.0493(18) -0.0004(16) 0.0231(15) 0.0018(17)
C12 0.0253(17) 0.0273(18) 0.0343(16) 0.0027(13) 0.0071(14) 0.0059(15)
C13 0.0290(17) 0.0252(17) 0.0356(17) 0.0017(13) 0.0054(14) 0.0033(15)
C14 0.0279(17) 0.0319(17) 0.0296(15) 0.0029(13) 0.0084(14) 0.0057(15)
C15 0.0310(18) 0.0297(18) 0.0350(16) 0.0002(14) 0.0094(14) 0.0057(15)
C16 0.034(2) 0.041(2) 0.0475(18) -0.0052(16) 0.0112(16) 0.0050(17)
C17 0.052(2) 0.038(2) 0.0505(19) -0.0100(16) 0.0201(18) 0.0093(19)
C18 0.056(3) 0.044(2) 0.0463(19) -0.0172(17) 0.0102(18) -0.004(2)
C19 0.034(2) 0.054(2) 0.0470(19) -0.0061(18) 0.0003(16) 0.0025(19)
C20 0.0352(19) 0.0344(19) 0.0344(16) -0.0003(14) 0.0093(14) 0.0063(16)
C21 0.0276(19) 0.045(2) 0.0402(17) 0.0003(15) 0.0073(15) 0.0085(15)
C22 0.0294(18) 0.038(2) 0.0385(17) 0.0019(14) 0.0095(15) 0.0069(16)
N1 0.0298(14) 0.0260(14) 0.0375(12) -0.0029(12) 0.0118(10) 0.0058(14)
N2 0.0256(13) 0.0332(15) 0.0349(12) -0.0021(12) 0.0074(10) 0.0067(14)
N3 0.0270(14) 0.0349(15) 0.0344(12) -0.0009(13) 0.0070(11) 0.0098(14)
O1 0.0468(14) 0.0358(13) 0.0464(12) 0.0132(11) 0.0141(10) -0.0018(13)
O2 0.0522(16) 0.0240(14) 0.0533(13) 0.0021(11) 0.0131(12) -0.0073(12)
O3 0.0583(17) 0.0218(13) 0.0678(15) 0.0038(11) 0.0288(13) -0.0003(12)
O4 0.0534(16) 0.0322(14) 0.0531(13) 0.0052(11) 0.0245(12) -0.0086(12)

loop_
_atom_type_symbol
_atom_type_description
_atom_type_scat_dispersion_real
_atom_type_scat_dispersion_imag
_atom_type_scat_source
C C 0.0033 0.0016 'International Tables Vol C Tables 4.2.6.8 and 6.1.1.4'
H H 0.0000 0.0000 'International Tables Vol C Tables 4.2.6.8 and 6.1.1.4'
N N 0.0061 0.0033 'International Tables Vol C Tables 4.2.6.8 and 6.1.1.4'
O O 0.0106 0.0060 'International Tables Vol C Tables 4.2.6.8 and 6.1.1.4'
Cd Cd -0.8075 1.2024 'International Tables Vol C Tables 4.2.6.8 and 6.1.1.4'

loop_
_geom_angle_atom_site_label_1
_geom_angle_atom_site_label_2
_geom_angle_atom_site_label_3
_geom_angle
_geom_angle_site_symmetry_1
_geom_angle_site_symmetry_3
O2 Cd1 O3 96.31(9) . 2
O2 Cd1 N1 124.17(9) . .
O3 Cd1 N1 138.90(9) 2 .
O2 Cd1 N2 89.28(9) . 3_655
O3 Cd1 N2 96.35(9) 2 3_655
N1 Cd1 N2 91.41(8) . 3_655
O2 Cd1 O4 150.15(8) . 2
O3 Cd1 O4 54.71(8) 2 2
N1 Cd1 O4 85.58(8) . 2
N2 Cd1 O4 87.38(9) 3_655 2
O2 Cd1 O1 90.84(8) . 3
O3 Cd1 O1 81.22(8) 2 3
N1 Cd1 O1 90.53(8) . 3
N2 Cd1 O1 177.56(8) 3_655 3
O4 Cd1 O1 91.30(8) 2 3
O2 Cd1 C8 123.40(10) . 2
O3 Cd1 C8 27.46(9) 2 2
N1 Cd1 C8 112.38(10) . 2
N2 Cd1 C8 91.64(9) 3_655 2
O4 Cd1 C8 27.26(9) 2 2
O1 Cd1 C8 86.26(9) 3 2
O1 C1 O2 125.0(3) . .
O1 C1 C2 118.8(3) . .
O2 C1 C2 116.2(3) . .
C7 C2 C3 118.6(3) . .
C7 C2 C1 120.8(3) . .
C3 C2 C1 120.6(3) . .
C4 C3 C2 121.3(3) . .
C4 C3 H3 119.4 . .
C2 C3 H3 119.4 . .
C3 C4 C5 120.7(3) . .
C3 C4 H4 119.6 . .
C5 C4 H4 119.6 . .
C4 C5 C6 118.3(3) . .
C4 C5 C8 121.0(3) . .
C6 C5 C8 120.6(3) . .
C7 C6 C5 120.5(3) . .
C7 C6 H6 119.7 . .
C5 C6 H6 119.7 . .
C2 C7 C6 120.5(3) . .
C2 C7 H7 119.8 . .
C6 C7 H7 119.8 . .
O4 C8 O3 122.8(3) . .
O4 C8 C5 119.3(3) . .
O3 C8 C5 117.9(3) . .
O4 C8 Cd1 65.37(17) . 2_545
O3 C8 Cd1 57.42(17) . 2_545
C5 C8 Cd1 173.8(2) . 2_545
N1 C9 C10 122.6(3) . .
N1 C9 H9 118.7 . .
C10 C9 H9 118.7 . .
C9 C10 C11 119.4(3) . .
C9 C10 H10 120.3 . .
C11 C10 H10 120.3 . .
C12 C11 C10 118.9(3) . .
C12 C11 H11 120.6 . .
C10 C11 H11 120.6 . .
C11 C12 C13 118.4(3) . .
C11 C12 C14 119.5(3) . .
C13 C12 C14 122.0(3) . .
N1 C13 C12 122.5(3) . .
N1 C13 H13 118.7 . .
C12 C13 H13 118.7 . .
N2 C14 N3 113.2(3) . .
N2 C14 C12 123.1(3) . .
N3 C14 C12 123.6(3) . .
C20 C15 N2 109.5(3) . .
C20 C15 C16 119.1(3) . .
N2 C15 C16 131.4(3) . .
C17 C16 C15 118.2(3) . .
C17 C16 H16 120.9 . .
C15 C16 H16 120.9 . .
C16 C17 C18 121.3(3) . .
C16 C17 H17 119.3 . .
C18 C17 H17 119.3 . .
C19 C18 C17 121.8(3) . .
C19 C18 H18 119.1 . .
C17 C18 H18 119.1 . .
C18 C19 C20 117.0(3) . .
C18 C19 H19 121.5 . .
C20 C19 H19 121.5 . .
N3 C20 C15 106.4(3) . .
N3 C20 C19 131.1(3) . .
C15 C20 C19 122.5(3) . .
N3 C21 C22 113.6(2) . .
N3 C21 H21A 108.9 . .
C22 C21 H21A 108.9 . .
N3 C21 H21B 108.9 . .
C22 C21 H21B 108.9 . .
H21A C21 H21B 107.7 . .
C21 C22 C22 110.8(3) . 3_554
C21 C22 H22A 109.5 . .
C22 C22 H22A 109.5 3_554 .
C21 C22 H22B 109.5 . .
C22 C22 H22B 109.5 3_554 .
H22A C22 H22B 108.1 . .
C13 N1 C9 118.2(3) . .
C13 N1 Cd1 125.8(2) . .
C9 N1 Cd1 116.1(2) . .
C14 N2 C15 104.5(2) . .
C14 N2 Cd1 126.37(19) . 3_655
C15 N2 Cd1 125.26(19) . 3_655
C14 N3 C20 106.4(2) . .
C14 N3 C21 129.0(3) . .
C20 N3 C21 124.4(3) . .
C1 O1 Cd1 116.19(19) . 3
C1 O2 Cd1 109.63(19) . .
C8 O3 Cd1 95.12(19) . 2_545
C8 O4 Cd1 87.4(2) . 2_545

loop_
_geom_bond_atom_site_label_1
_geom_bond_atom_site_label_2
_geom_bond_distance
_geom_bond_site_symmetry_2
Cd1 O2 2.217(2) .
Cd1 O3 2.290(2) 2
Cd1 N1 2.340(2) .
Cd1 N2 2.444(2) 3_655
Cd1 O4 2.463(2) 2
Cd1 O1 2.465(2) 3
Cd1 C8 2.707(3) 2
C1 O1 1.239(3) .
C1 O2 1.249(4) .
C1 C2 1.513(4) .
C2 C7 1.376(4) .
C2 C3 1.378(4) .
C3 C4 1.370(4) .
C3 H3 0.9300 .
C4 C5 1.376(4) .
C4 H4 0.9300 .
C5 C6 1.391(4) .
C5 C8 1.500(4) .
C6 C7 1.383(4) .
C6 H6 0.9300 .
C7 H7 0.9300 .
C8 O4 1.241(4) .
C8 O3 1.253(4) .
C8 Cd1 2.707(3) 2_545
C9 N1 1.339(4) .
C9 C10 1.372(4) .
C9 H9 0.9300 .
C10 C11 1.379(5) .
C10 H10 0.9300 .
C11 C12 1.375(5) .
C11 H11 0.9300 .
C12 C13 1.396(4) .
C12 C14 1.482(4) .
C13 N1 1.333(4) .
C13 H13 0.9300 .
C14 N2 1.326(4) .
C14 N3 1.358(4) .
C15 C20 1.385(4) .
C15 N2 1.399(4) .
C15 C16 1.399(4) .
C16 C17 1.374(5) .
C16 H16 0.9300 .
C17 C18 1.384(5) .
C17 H17 0.9300 .
C18 C19 1.361(5) .
C18 H18 0.9300 .
C19 C20 1.394(5) .
C19 H19 0.9300 .
C20 N3 1.381(4) .
C21 N3 1.468(4) .
C21 C22 1.508(4) .
C21 H21A 0.9700 .
C21 H21B 0.9700 .
C22 C22 1.522(6) 3_554
C22 H22A 0.9700 .
C22 H22B 0.9700 .
N2 Cd1 2.444(2) 3_655
O1 Cd1 2.465(2) 3
O3 Cd1 2.290(2) 2_545
O4 Cd1 2.463(2) 2_545

loop_
_geom_torsion_atom_site_label_1
_geom_torsion_atom_site_label_2
_geom_torsion_atom_site_label_3
_geom_torsion_atom_site_label_4
_geom_torsion
_geom_torsion_site_symmetry_1
_geom_torsion_site_symmetry_4
O1 C1 C2 C7 31.1(4) . .
O2 C1 C2 C7 -148.9(3) . .
O1 C1 C2 C3 -149.6(3) . .
O2 C1 C2 C3 30.5(4) . .
C7 C2 C3 C4 -1.0(5) . .
C1 C2 C3 C4 179.6(3) . .
C2 C3 C4 C5 2.9(5) . .
C3 C4 C5 C6 -1.6(5) . .
C3 C4 C5 C8 -179.6(3) . .
C4 C5 C6 C7 -1.4(5) . .
C8 C5 C6 C7 176.5(3) . .
C3 C2 C7 C6 -2.1(5) . .
C1 C2 C7 C6 177.3(3) . .
C5 C6 C7 C2 3.3(5) . .
C4 C5 C8 O4 8.8(5) . .
C6 C5 C8 O4 -169.1(3) . .
C4 C5 C8 O3 -173.9(3) . .
C6 C5 C8 O3 8.2(4) . .
C4 C5 C8 Cd1 146(2) . 2_545
C6 C5 C8 Cd1 -32(2) . 2_545
N1 C9 C10 C11 -0.6(5) . .
C9 C10 C11 C12 0.6(5) . .
C10 C11 C12 C13 -0.2(5) . .
C10 C11 C12 C14 -179.2(3) . .
C11 C12 C13 N1 -0.3(4) . .
C14 C12 C13 N1 178.6(3) . .
C11 C12 C14 N2 57.2(4) . .
C13 C12 C14 N2 -121.8(3) . .
C11 C12 C14 N3 -119.7(3) . .
C13 C12 C14 N3 61.3(4) . .
C20 C15 C16 C17 -2.9(5) . .
N2 C15 C16 C17 177.7(3) . .
C15 C16 C17 C18 2.3(5) . .
C16 C17 C18 C19 -0.4(6) . .
C17 C18 C19 C20 -0.8(5) . .
N2 C15 C20 N3 1.1(3) . .
C16 C15 C20 N3 -178.5(3) . .
N2 C15 C20 C19 -178.7(3) . .
C16 C15 C20 C19 1.8(5) . .
C18 C19 C20 N3 -179.6(3) . .
C18 C19 C20 C15 0.1(5) . .
N3 C21 C22 C22 174.3(3) . 3_554
C12 C13 N1 C9 0.3(4) . .
C12 C13 N1 Cd1 -179.5(2) . .
C10 C9 N1 C13 0.1(5) . .
C10 C9 N1 Cd1 -180.0(3) . .
O2 Cd1 N1 C13 20.8(3) . .
O3 Cd1 N1 C13 -147.8(2) 2 .
N2 Cd1 N1 C13 110.9(2) 3_655 .
O4 Cd1 N1 C13 -161.8(2) 2 .
O1 Cd1 N1 C13 -70.6(2) 3 .
C8 Cd1 N1 C13 -156.7(2) 2 .
O2 Cd1 N1 C9 -159.1(2) . .
O3 Cd1 N1 C9 32.3(3) 2 .
N2 Cd1 N1 C9 -69.0(2) 3_655 .
O4 Cd1 N1 C9 18.3(2) 2 .
O1 Cd1 N1 C9 109.5(2) 3 .
C8 Cd1 N1 C9 23.4(2) 2 .
N3 C14 N2 C15 0.8(3) . .
C12 C14 N2 C15 -176.3(3) . .
N3 C14 N2 Cd1 -157.74(19) . 3_655
C12 C14 N2 Cd1 25.1(4) . 3_655
C20 C15 N2 C14 -1.1(3) . .
C16 C15 N2 C14 178.3(3) . .
C20 C15 N2 Cd1 157.7(2) . 3_655
C16 C15 N2 Cd1 -22.8(5) . 3_655
N2 C14 N3 C20 -0.2(3) . .
C12 C14 N3 C20 177.0(3) . .
N2 C14 N3 C21 -175.3(3) . .
C12 C14 N3 C21 1.9(5) . .
C15 C20 N3 C14 -0.5(3) . .
C19 C20 N3 C14 179.2(3) . .
C15 C20 N3 C21 174.9(3) . .
C19 C20 N3 C21 -5.4(5) . .
C22 C21 N3 C14 98.4(3) . .
C22 C21 N3 C20 -75.9(4) . .
O2 C1 O1 Cd1 -104.6(3) . 3
C2 C1 O1 Cd1 75.5(3) . 3
O1 C1 O2 Cd1 -4.0(4) . .
C2 C1 O2 Cd1 176.0(2) . .
O3 Cd1 O2 C1 143.2(2) 2 .
N1 Cd1 O2 C1 -29.3(2) . .
N2 Cd1 O2 C1 -120.5(2) 3_655 .
O4 Cd1 O2 C1 156.03(19) 2 .
O1 Cd1 O2 C1 61.9(2) 3 .
C8 Cd1 O2 C1 148.0(2) 2 .
O4 C8 O3 Cd1 1.9(3) . 2_545
C5 C8 O3 Cd1 -175.3(2) . 2_545
O3 C8 O4 Cd1 -1.7(3) . 2_545
C5 C8 O4 Cd1 175.4(3) . 2_545
